data_2208709
loop_
_publ_author_name
'Afroza Banu'
'G. M. Golzar Hossain'

_publ_section_title
;
 Sulfathiazolium nitrate monohydrate
;
_journal_coeditor_code SG2017
_journal_issue 4
_journal_name_full 'Acta Crystallographica Section E'
_journal_page_first o1573
_journal_page_last o1574
_journal_paper_doi 10.1107/S1600536806010312
_journal_volume 62
_journal_year 2006
_chemical_formula_moiety 'C9 H10 N3 O2 S2 +, N O3 -, H2 O'
_chemical_formula_sum 'C9 H12 N4 O6 S2'
_chemical_formula_weight 336.35
_chemical_name_systematic
;
 ?
;
_space_group_IT_number 14
_symmetry_cell_setting monoclinic
_symmetry_space_group_name_Hall '-P 2ybc'
_symmetry_space_group_name_H-M 'P 1 21/c 1'
_atom_sites_solution_hydrogens geom
_atom_sites_solution_primary direct
_atom_sites_solution_secondary difmap
_audit_creation_method SHELXL-97
_cell_angle_alpha 90.00
_cell_angle_beta 107.4660(10)
_cell_angle_gamma 90.00
_cell_formula_units_Z 4
_cell_length_a 12.1917(2)
_cell_length_b 7.6348(2)
_cell_length_c 15.3895(2)
_cell_measurement_reflns_used 8182
_cell_measurement_temperature 120(2)
_cell_measurement_theta_max 27.47
_cell_measurement_theta_min 2.91
_cell_volume 1366.43(5)
_computing_cell_refinement 'HKL SCALEPACK (Otwinowski & Minor 1997)'
_computing_data_collection 'COLLECT (Nonius, 1997--2000)'
_computing_data_reduction 'HKL DENZO (Otwinowski & Minor 1997) and SCALEPACK'
_computing_molecular_graphics 'Ortep-3 for Windows (Farrugia, 1997)'
_computing_publication_material 'WinGX publication routines (Farrugia, 1999)'
_computing_structure_refinement 'SHELXL97 (Sheldrick, 1997)'
_computing_structure_solution 'SHELXS97 (Sheldrick, 1990)'
_diffrn_ambient_temperature 120(2)
_diffrn_measured_fraction_theta_full 0.995
_diffrn_measured_fraction_theta_max 0.995
_diffrn_measurement_device_type 'Nonius KappaCCD'
_diffrn_measurement_method '\w scans'
_diffrn_radiation_monochromator graphite
_diffrn_radiation_source 'fine-focus sealed tube'
_diffrn_radiation_type MoK\a
_diffrn_radiation_wavelength 0.71073
_diffrn_reflns_av_R_equivalents 0.0813
_diffrn_reflns_av_sigmaI/netI 0.0441
_diffrn_reflns_limit_h_max 15
_diffrn_reflns_limit_h_min -15
_diffrn_reflns_limit_k_max 9
_diffrn_reflns_limit_k_min -9
_diffrn_reflns_limit_l_max 18
_diffrn_reflns_limit_l_min -19
_diffrn_reflns_number 17799
_diffrn_reflns_theta_full 27.49
_diffrn_reflns_theta_max 27.49
_diffrn_reflns_theta_min 3.01
_exptl_absorpt_coefficient_mu 0.424
_exptl_absorpt_correction_T_max 0.9791
_exptl_absorpt_correction_T_min 0.8693
_exptl_absorpt_correction_type multi-scan
_exptl_absorpt_process_details
;
Blessing (1995)
;
_exptl_crystal_colour 'pale yellow'
_exptl_crystal_density_diffrn 1.635
_exptl_crystal_density_method 'not measured'
_exptl_crystal_description Platelike
_exptl_crystal_F_000 696
_exptl_crystal_size_max 0.34
_exptl_crystal_size_mid 0.32
_exptl_crystal_size_min 0.05
_refine_diff_density_max 0.465
_refine_diff_density_min -0.605
_refine_ls_extinction_method none
_refine_ls_goodness_of_fit_ref 1.048
_refine_ls_hydrogen_treatment mixed
_refine_ls_matrix_type full
_refine_ls_number_parameters 214
_refine_ls_number_reflns 3117
_refine_ls_number_restraints 5
_refine_ls_restrained_S_all 1.048
_refine_ls_R_factor_all 0.0456
_refine_ls_R_factor_gt 0.0377
_refine_ls_shift/su_max 0.001
_refine_ls_shift/su_mean 0.000
_refine_ls_structure_factor_coef Fsqd
_refine_ls_weighting_details 'calc w=1/[\s^2^(Fo^2^)+(0.0584P)^2^+0.5659P] where P=(Fo^2^+2Fc^2^)/3'
_refine_ls_weighting_scheme calc
_refine_ls_wR_factor_gt 0.1003
_refine_ls_wR_factor_ref 0.1055
_reflns_number_gt 2669
_reflns_number_total 3117
_reflns_threshold_expression >2sigma(I)
_cod_data_source_file sg2017.cif
_cod_data_source_block I
_cod_depositor_comments
;
The following automatic conversions were performed:
'_symmetry_cell_setting' value 'Monoclinic' changed to 'monoclinic'
according to '/home/saulius/struct/CIF-dictionaries/cif_core.dic'
dictionary named 'cif_core.dic' version 2.4.1 from 2010-06-29.

Automatic conversion script
Id: cif_fix_enum 1527 2010-12-29 10:47:43Z saulius 

The following automatic conversions were performed:

'_symmetry_cell_setting' value 'Monoclinic' changed to 'monoclinic'
according to /home/saulius/struct/CIF-dictionaries/cif_core.dic
dictionary named 'cif_core.dic' version 2.4.1 from 2010-06-29.

Automatic conversion script
Id: cif_fix_values 1715 2011-07-08 13:25:40Z adriana 
;
_cod_original_sg_symbol_H-M P2(1)/c
_cod_database_code 2208709
_cod_database_fobs_code 2208709

loop_
_symmetry_equiv_pos_as_xyz
'x, y, z'
'-x, y+1/2, -z+1/2'
'-x, -y, -z'
'x, -y-1/2, z-1/2'

loop_
_atom_site_type_symbol
_atom_site_label
_atom_site_fract_x
_atom_site_fract_y
_atom_site_fract_z
_atom_site_U_iso_or_equiv
_atom_site_adp_type
_atom_site_calc_flag
_atom_site_refinement_flags
_atom_site_occupancy
S S11 1.03911(4) 0.33588(6) 0.62604(3) 0.02120(14) Uani d . 1
S S12 0.80044(4) 0.12718(6) 0.62170(3) 0.01730(13) Uani d . 1
O O11 0.70722(11) 0.07178(17) 0.65647(8) 0.0214(3) Uani d . 1
O O12 0.90388(11) 0.02267(17) 0.64704(8) 0.0233(3) Uani d . 1
N N11 0.81921(13) 0.32750(19) 0.64842(10) 0.0181(3) Uani d . 1
N N12 0.91621(12) 0.5878(2) 0.64833(9) 0.0172(3) Uani d D 1
H H12A 0.8512(12) 0.648(2) 0.6541(15) 0.028(6) Uiso d D 1
N N13 0.61384(13) 0.1154(2) 0.21568(10) 0.0190(3) Uani d D 1
H H13A 0.5326(5) 0.121(3) 0.2005(17) 0.039(7) Uiso d D 1
H H13B 0.6352(18) 0.0138(17) 0.1891(13) 0.025(5) Uiso d D 1
H H13C 0.641(2) 0.208(4) 0.1947(17) 0.041(7) Uiso d . 1
C C11 0.91245(14) 0.4134(2) 0.64160(11) 0.0168(3) Uani d . 1
C C12 1.09071(15) 0.5476(3) 0.62748(12) 0.0218(4) Uani d . 1
H H12 1.1631 0.5768 0.6201 0.026 Uiso calc R 1
C C13 1.01555(15) 0.6644(2) 0.64025(12) 0.0203(4) Uani d . 1
H H13 1.0289 0.7871 0.6435 0.024 Uiso calc R 1
C C14 0.74583(14) 0.1207(2) 0.50113(11) 0.0165(3) Uani d . 1
C C15 0.80804(14) 0.0404(2) 0.45070(12) 0.0192(4) Uani d . 1
H H15 0.8802 -0.0122 0.4803 0.023 Uiso calc R 1
C C16 0.76426(14) 0.0371(2) 0.35615(12) 0.0199(4) Uani d . 1
H H16 0.8058 -0.0182 0.3205 0.024 Uiso calc R 1
C C17 0.65936(14) 0.1156(2) 0.31503(11) 0.0158(3) Uani d . 1
C C18 0.59642(15) 0.1957(3) 0.36506(12) 0.0229(4) Uani d . 1
H H18 0.5243 0.2481 0.3351 0.027 Uiso calc R 1
C C19 0.63940(16) 0.1989(3) 0.45914(12) 0.0240(4) Uani d . 1
H H19 0.5973 0.2534 0.4946 0.029 Uiso calc R 1
O O1 0.37657(11) 0.1342(2) 0.16636(9) 0.0291(3) Uani d . 1
O O2 0.42291(11) 0.1643(2) 0.04127(9) 0.0319(4) Uani d . 1
O O3 0.24360(11) 0.15191(19) 0.03616(9) 0.0283(3) Uani d . 1
N N1 0.34639(13) 0.1506(2) 0.08093(10) 0.0206(3) Uani d . 1
O O4 0.31305(11) 0.19590(17) -0.14618(9) 0.0202(3) Uani d D 1
H H4A 0.346(2) 0.198(3) -0.0823(4) 0.047(7) Uiso d D 1
H H4B 0.308(2) 0.3159(10) -0.1620(16) 0.039(7) Uiso d D 1

loop_
_atom_site_aniso_label
_atom_site_aniso_U_11
_atom_site_aniso_U_22
_atom_site_aniso_U_33
_atom_site_aniso_U_12
_atom_site_aniso_U_13
_atom_site_aniso_U_23
S11 0.0173(2) 0.0231(2) 0.0236(3) 0.00481(17) 0.00666(17) -0.00234(17)
S12 0.0199(2) 0.0182(2) 0.0132(2) 0.00319(16) 0.00403(16) -0.00013(15)
O11 0.0271(7) 0.0204(6) 0.0189(6) -0.0015(5) 0.0104(5) 0.0007(5)
O12 0.0258(7) 0.0230(7) 0.0178(6) 0.0100(5) 0.0018(5) 0.0002(5)
N11 0.0179(7) 0.0190(7) 0.0171(7) 0.0012(6) 0.0048(5) -0.0019(6)
N12 0.0143(7) 0.0202(8) 0.0161(7) 0.0039(6) 0.0029(5) -0.0001(6)
N13 0.0157(7) 0.0260(8) 0.0149(7) 0.0007(6) 0.0038(6) 0.0015(6)
C11 0.0152(8) 0.0218(9) 0.0115(8) 0.0040(7) 0.0013(6) -0.0008(6)
C12 0.0177(8) 0.0266(10) 0.0216(9) 0.0000(7) 0.0064(7) -0.0014(7)
C13 0.0164(8) 0.0233(9) 0.0201(9) -0.0010(7) 0.0036(7) 0.0000(7)
C14 0.0185(8) 0.0176(8) 0.0128(8) 0.0008(6) 0.0037(6) 0.0000(6)
C15 0.0150(8) 0.0236(9) 0.0176(8) 0.0046(7) 0.0027(6) 0.0006(7)
C16 0.0181(8) 0.0246(9) 0.0183(8) 0.0044(7) 0.0077(6) -0.0017(7)
C17 0.0152(8) 0.0181(8) 0.0133(8) -0.0014(6) 0.0030(6) 0.0009(6)
C18 0.0167(8) 0.0307(10) 0.0207(9) 0.0065(7) 0.0049(7) 0.0011(7)
C19 0.0205(9) 0.0326(11) 0.0198(9) 0.0090(8) 0.0073(7) -0.0011(7)
O1 0.0212(7) 0.0483(9) 0.0166(7) 0.0021(6) 0.0041(5) 0.0039(6)
O2 0.0167(6) 0.0584(10) 0.0217(7) -0.0026(6) 0.0075(5) 0.0020(6)
O3 0.0135(6) 0.0431(9) 0.0252(7) -0.0013(6) 0.0010(5) 0.0031(6)
N1 0.0174(7) 0.0242(8) 0.0201(8) -0.0004(6) 0.0053(6) 0.0008(6)
O4 0.0189(6) 0.0212(7) 0.0205(6) -0.0012(5) 0.0061(5) 0.0010(5)

loop_
_atom_type_symbol
_atom_type_description
_atom_type_scat_dispersion_real
_atom_type_scat_dispersion_imag
_atom_type_scat_source
C C 0.0033 0.0016 'International Tables Vol C Tables 4.2.6.8 and 6.1.1.4'
H H 0.0000 0.0000 'International Tables Vol C Tables 4.2.6.8 and 6.1.1.4'
N N 0.0061 0.0033 'International Tables Vol C Tables 4.2.6.8 and 6.1.1.4'
O O 0.0106 0.0060 'International Tables Vol C Tables 4.2.6.8 and 6.1.1.4'
S S 0.1246 0.1234 'International Tables Vol C Tables 4.2.6.8 and 6.1.1.4'

loop_
_geom_angle_atom_site_label_1
_geom_angle_atom_site_label_2
_geom_angle_atom_site_label_3
_geom_angle
_geom_angle_publ_flag
C11 S11 C12 90.84(8) yes
O11 S12 O12 117.06(8) yes
O11 S12 N11 104.67(8) yes
O12 S12 N11 114.68(8) yes
O11 S12 C14 106.67(8) yes
O12 S12 C14 106.87(8) yes
N11 S12 C14 106.17(8) yes
C11 N11 S12 120.76(13) yes
C11 N12 C13 115.14(15) yes
C11 N12 H12A 119.0(13) ?
C13 N12 H12A 125.7(13) ?
C17 N13 H13A 107.3(15) ?
C17 N13 H13B 112.6(13) ?
H13A N13 H13B 109(2) ?
C17 N13 H13C 108.4(17) ?
H13A N13 H13C 110(2) ?
H13B N13 H13C 109(2) ?
N12 C11 N11 119.41(15) yes
N12 C11 S11 109.85(12) yes
N11 C11 S11 130.74(14) yes
C13 C12 S11 111.26(14) yes
C13 C12 H12 124.4 ?
S11 C12 H12 124.4 ?
C12 C13 N12 112.90(17) yes
C12 C13 H13 123.6 ?
N12 C13 H13 123.6 ?
C15 C14 C19 121.33(15) yes
C15 C14 S12 120.22(13) yes
C19 C14 S12 118.45(13) yes
C14 C15 C16 119.52(15) yes
C14 C15 H15 120.2 ?
C16 C15 H15 120.2 ?
C15 C16 C17 118.86(15) yes
C17 C16 H16 120.6 ?
C15 C16 H16 120.6 ?
C16 C17 C18 121.95(16) yes
C16 C17 N13 119.15(15) yes
C18 C17 N13 118.90(15) yes
C17 C18 C19 119.43(16) yes
C17 C18 H18 120.3 ?
C19 C18 H18 120.3 ?
C14 C19 C18 118.90(16) yes
C18 C19 H19 120.5 ?
C14 C19 H19 120.5 ?
O1 N1 O2 119.04(15) ?
O1 N1 O3 120.80(15) ?
O2 N1 O3 120.16(15) ?
H4A O4 H4B 103(2) ?

loop_
_geom_bond_atom_site_label_1
_geom_bond_atom_site_label_2
_geom_bond_distance
_geom_bond_publ_flag
S11 C11 1.7362(17) yes
S11 C12 1.732(2) yes
S12 O11 1.4566(13) yes
S12 O12 1.4436(13) yes
S12 N11 1.5824(15) yes
S12 C14 1.7740(17) yes
N11 C11 1.344(2) yes
N12 C11 1.335(2) yes
N12 C13 1.384(2) yes
N12 H12A 0.945(5) ?
N13 C17 1.462(2) yes
N13 H13A 0.948(5) ?
N13 H13B 0.949(5) ?
N13 H13C 0.88(3) ?
C12 C13 1.335(3) yes
C12 H12 0.9500 ?
C13 H13 0.9500 ?
C14 C15 1.381(2) yes
C14 C19 1.398(2) yes
C15 C16 1.392(2) yes
C15 H15 0.9500 ?
C16 C17 1.382(2) yes
C16 H16 0.9500 ?
C17 C18 1.382(2) yes
C18 C19 1.384(3) yes
C18 H18 0.9500 ?
C19 H19 0.9500 ?
N1 O1 1.261(2) ?
N1 O2 1.2632(19) ?
N1 O3 1.236(2) ?
O4 H4A 0.945(5) ?
O4 H4B 0.945(5) ?

loop_
_geom_hbond_atom_site_label_D
_geom_hbond_atom_site_label_H
_geom_hbond_atom_site_label_A
_geom_hbond_site_symmetry_A
_geom_hbond_distance_DH
_geom_hbond_distance_HA
_geom_hbond_distance_DA
_geom_hbond_angle_DHA
N13 H13A O1 . 0.948(5) 1.818(6) 2.765(2) 177(2)
O4 H4A O2 . 0.945(5) 1.867(7) 2.8027(19) 170(2)
N12 H12A O4 2_655 0.945(5) 2.002(9) 2.9050(19) 159.3(19)
O4 H4B O11 2_655 0.945(5) 1.966(9) 2.8807(18) 162(2)
N13 H13C O11 4_565 0.88(3) 2.03(3) 2.907(2) 176(2)
N13 H13B O4 3_655 0.949(5) 1.910(6) 2.857(2) 175(2)

loop_
_cod_related_entry_id
_cod_related_entry_database
_cod_related_entry_code
1 ChemSpider 21128480
